data_1564729
loop_
_publ_author_name
'Kubasov, A.S.'
'Turishev, E.S.'
'Golubev, A.V.'
'Bykov, A.Yu.'
'Zhizhin, K.Yu.'
'Kuznetsov, N.T.'

_publ_section_title
;
 The method for synthesis of 2-sulfonium closo-decaborate anions
 derivatives with exo-polyhedral aminogroups
;
_journal_name_full 'Inorganica Chimica Acta'
_journal_page_first 119589
_journal_paper_doi 10.1016/j.ica.2020.119589
_journal_volume 507
_journal_year 2020
_chemical_formula_moiety 'C20 H25 B10 N2 O4 S, C16 H36 N'
_chemical_formula_sum 'C36 H61 B10 N3 O4 S'
_chemical_formula_weight 740.03
_space_group_crystal_system monoclinic
_space_group_IT_number 14
_space_group_name_Hall '-P 2ybc'
_space_group_name_H-M_alt 'P 1 21/c 1'
_atom_sites_solution_hydrogens geom
_cell_angle_alpha 90
_cell_angle_beta 111.673(3)
_cell_angle_gamma 90
_cell_formula_units_Z 4
_cell_length_a 14.9294(12)
_cell_length_b 17.0837(11)
_cell_length_c 20.1140(15)
_cell_measurement_reflns_used 2750
_cell_measurement_temperature 296
_cell_measurement_theta_max 27.80
_cell_measurement_theta_min 2.44
_cell_volume 4767.4(6)
_computing_cell_refinement 'SAINT V8.38A (?, 2016)'
_computing_data_reduction 'SAINT V8.38A (?, 2016)'
_computing_molecular_graphics 'Olex2 (Dolomanov et al., 2009)'
_computing_publication_material 'Olex2 (Dolomanov et al., 2009)'
_computing_structure_refinement 'ShelXL (Sheldrick, 2015)'
_computing_structure_solution 'olex2.solve (Bourhis et al., 2015)'
_diffrn_ambient_temperature 296.0
_diffrn_detector_area_resol_mean 8
_diffrn_measured_fraction_theta_full 0.975
_diffrn_measured_fraction_theta_max 0.970
_diffrn_measurement_device_type 'Bruker SMART APEX CCD area detector'
_diffrn_measurement_method '\w and \f scans'
_diffrn_radiation_monochromator graphite
_diffrn_radiation_type MoK\a
_diffrn_radiation_wavelength 0.71073
_diffrn_reflns_av_R_equivalents 0.0929
_diffrn_reflns_av_unetI/netI 0.1446
_diffrn_reflns_Laue_measured_fraction_full 0.975
_diffrn_reflns_Laue_measured_fraction_max 0.970
_diffrn_reflns_limit_h_max 18
_diffrn_reflns_limit_h_min -14
_diffrn_reflns_limit_k_max 21
_diffrn_reflns_limit_k_min -19
_diffrn_reflns_limit_l_max 23
_diffrn_reflns_limit_l_min -24
_diffrn_reflns_number 24187
_diffrn_reflns_point_group_measured_fraction_full 0.975
_diffrn_reflns_point_group_measured_fraction_max 0.970
_diffrn_reflns_theta_full 25.242
_diffrn_reflns_theta_max 25.997
_diffrn_reflns_theta_min 1.891
_diffrn_source 'sealed tube'
_exptl_absorpt_coefficient_mu 0.104
_exptl_absorpt_correction_T_max 0.7458
_exptl_absorpt_correction_T_min 0.6397
_exptl_absorpt_correction_type multi-scan
_exptl_absorpt_process_details
'SADABS-2016/2 (Bruker,2016/2) was used for absorption correction. wR2(int) was 0.0953 before and 0.0545 after correction. The Ratio of minimum to maximum transmission is 0.8577. The \l/2 correction factor is Not present.'
_exptl_crystal_colour colourless
_exptl_crystal_colour_primary colourless
_exptl_crystal_density_diffrn 1.031
_exptl_crystal_description plate
_exptl_crystal_F_000 1584
_exptl_crystal_size_max 0.8
_exptl_crystal_size_mid 0.8
_exptl_crystal_size_min 0.03
_refine_diff_density_max 0.480
_refine_diff_density_min -0.471
_refine_diff_density_rms 0.078
_refine_ls_extinction_coef .
_refine_ls_extinction_method none
_refine_ls_goodness_of_fit_ref 0.966
_refine_ls_hydrogen_treatment constr
_refine_ls_matrix_type full
_refine_ls_number_parameters 495
_refine_ls_number_reflns 9086
_refine_ls_number_restraints 46
_refine_ls_restrained_S_all 1.000
_refine_ls_R_factor_all 0.2300
_refine_ls_R_factor_gt 0.1130
_refine_ls_shift/su_max 0.000
_refine_ls_shift/su_mean 0.000
_refine_ls_structure_factor_coef Fsqd
_refine_ls_weighting_details 'w=1/[\s^2^(Fo^2^)+(0.1958P)^2^] where P=(Fo^2^+2Fc^2^)/3'
_refine_ls_weighting_scheme calc
_refine_ls_wR_factor_gt 0.2983
_refine_ls_wR_factor_ref 0.3731
_reflns_Friedel_coverage 0.000
_reflns_Friedel_fraction_full .
_reflns_Friedel_fraction_max .
_reflns_number_gt 3150
_reflns_number_total 9086
_reflns_threshold_expression 'I > 2\s(I)'
_cod_data_source_file 19kub41_0m_a.cif
_cod_data_source_block 19kub41_0m_a
_cod_database_code 1564729
_shelx_space_group_comment
;
The symmetry employed for this shelxl refinement is uniquely defined
by the following loop, which should always be used as a source of
symmetry information in preference to the above space-group names.
They are only intended as comments.
;
_shelx_estimated_absorpt_t_max 0.997
_shelx_estimated_absorpt_t_min 0.921
_olex2_refinement_description
;
1. Fixed Uiso
 At 1.2 times of:
  All B(H) groups, All C(H) groups, All C(H,H) groups
 At 1.5 times of:
  All C(H,H,H) groups
2. Restrained distances
 N3-C21B = N3-C33B = N3-C25B = N3-C21 = N3-C25
 1.55 with sigma of 0.02
 N3-C33
 1.5 with sigma of 0.02
 C34-C33
 1.55 with sigma of 0.02
 C34-C35
 1.55 with sigma of 0.02
 C35-C36
 1.55 with sigma of 0.02
 C35B-C36B
 1.55 with sigma of 0.02
 C27B-C26B = C27B-C28B
 1.55 with sigma of 0.02
 C27-C28 = C27-C26
 1.55 with sigma of 0.02
 C26-C25 = C26-C27
 1.55 with sigma of 0.02
 C26B-C27B = C26B-C25B
 1.55 with sigma of 0.02
 C22B-C21B
 1.55 with sigma of 0.02
 C23-C22B = C23-C24
 1.55 with sigma of 0.02
 C22B-C21B = C22B-C23
 1.55 with sigma of 0.02
 C22-C21
 1.55 with sigma of 0.02
 C23B-C24B
 1.55 with sigma of 0.02
 C35B-C34B = C35B-C36B
 1.52 with sigma of 0.02
 C29-N3 = C29-C30B
 1.52 with sigma of 0.02
 C30-C29
 1.52 with sigma of 0.02
 C29-N3 = C29-C30
 1.52 with sigma of 0.02
 C31-C30
 1.52 with sigma of 0.02
 C32-C31
 1.52 with sigma of 0.02
 C31B-C30B
 1.52 with sigma of 0.02
 C29B-N3 = C29B-C30B
 1.52 with sigma of 0.02
 C30B-C29B = C30B-C31B
 1.52 with sigma of 0.02
 C32B-C31B
 1.52 with sigma of 0.02
 C29-C31
 2.48 with sigma of 0.02
 C30-C32
 2.48 with sigma of 0.02
 C29B-C31B
 2.48 with sigma of 0.02
 C30B-C32B
 2.48 with sigma of 0.02
 C26-C28
 2.48 with sigma of 0.02
 C21-C23
 2.48 with sigma of 0.02
 C22-N3
 2.48 with sigma of 0.02
 C22-C24
 2.48 with sigma of 0.02
 C34-C36
 2.48 with sigma of 0.02
3. Uiso/Uaniso restraints and constraints
Uanis(C35) = Uanis(C35B)
Uanis(C33B) = Uanis(C33)
Uanis(C36B) = Uanis(C36)
Uanis(C34B) = Uanis(C34)
Uanis(C25B) = Uanis(C25)
Uanis(C26B) = Uanis(C26)
Uanis(C27B) = Uanis(C27)
Uanis(C28B) = Uanis(C28)
Uanis(C21) = Uanis(C21B)
Uanis(C22B) = Uanis(C22)
Uanis(C24) = Uanis(C23B)
Uanis(C23) = Uanis(C23B)
Uanis(C24) = Uanis(C24B)
Uanis(C32B) = Uanis(C32)
Uanis(C31) = Uanis(C31B)
Uanis(C30) = Uanis(C30B)
Uanis(C23) = Uanis(C27)
Uanis(C23B) = Uanis(C35B)
Uanis(C23) = Uanis(C35)
Uanis(C32) = Uanis(C24)
Uanis(C32B) = Uanis(C24B)
Uanis(C31) = Uanis(C27)
Uanis(C31B) = Uanis(C27B)
Uanis(C30B) = Uanis(C22B)
4. Others
 Fixed Sof: C21B(0.666) H21A(0.666) H21B(0.666) C26B(0.6666) H26A(0.6666)
 H26B(0.6666) C22(0.33333) H22A(0.33333) H22B(0.33333) C27B(0.6666)
 H27A(0.6666) H27B(0.6666) C33B(0.66667) H33A(0.66667) H33B(0.66667)
 C28B(0.6666) H28A(0.6666) H28B(0.6666) H28C(0.6666) C25B(0.6666) H25A(0.6666)
 H25B(0.6666) C21(0.33333) H21C(0.33333) H21D(0.33333) C23B(0.66666)
 H23A(0.66666) H23B(0.66666) C25(0.33333) H25C(0.33333) H25D(0.33333)
 C34B(0.66667) H34A(0.66667) H34B(0.66667) C35B(0.66667) H35A(0.66667)
 H35B(0.66667) C36B(0.66667) H36A(0.66667) H36B(0.66667) H36C(0.66667)
 C33(0.33333) H33C(0.33333) H33D(0.33333) C34(0.33333) H34C(0.33333)
 H34D(0.33333) C35(0.33333) H35C(0.33333) H35D(0.33333) C36(0.33333)
 H36D(0.33333) H36E(0.33333) H36F(0.33333) C28(0.33333) H28D(0.33333)
 H28E(0.33333) H28F(0.33333) C27(0.33333) H27C(0.33333) H27D(0.33333)
 C26(0.33333) H26C(0.33333) H26D(0.33333) C22B(0.6666) H22C(0.6666)
 H22D(0.6666) C24(0.3333) H24A(0.3333) H24B(0.3333) H24C(0.3333) C23(0.3333)
 H23C(0.3333) H23D(0.3333) C24B(0.66666) H24D(0.66666) H24E(0.66666)
 H24F(0.66666) C29B(0.66666) H29A(0.66666) H29B(0.66666) C30B(0.66667)
 H30A(0.66667) H30B(0.66667) C31B(0.66667) H31A(0.66667) H31B(0.66667)
 C29(0.33333) H29C(0.33333) H29D(0.33333) C30(0.33333) H30C(0.33333)
 H30D(0.33333) C31(0.33333) H31C(0.33333) H31D(0.33333) C32B(0.6666)
 H32A(0.6666) H32B(0.6666) H32C(0.6666) C32(0.33333) H32D(0.33333)
 H32E(0.33333) H32F(0.33333)
 Fixed X: C22(0.87501) C23B(0.881961) C22B(0.853001) C24(0.83191) C23(0.90418)
 C24B(0.87739)
 Fixed Y: C22(0.57352) C23B(0.628761) C22B(0.542689) C24(0.661751)
 C23(0.64259) C24B(0.68773)
 Fixed Z: C22(0.739539) C23B(0.71885) C22B(0.703589) C24(0.631921)
 C23(0.709049) C24B(0.661251)
5.a Secondary CH2 refined with riding coordinates:
 C2(H2A,H2B), C11(H11A,H11B), C1(H1A,H1B), C12(H12A,H12B), C21B(H21A,H21B),
 C26B(H26A,H26B), C22(H22A,H22B), C27B(H27A,H27B), C33B(H33A,H33B), C25B(H25A,
 H25B), C21(H21C,H21D), C23B(H23A,H23B), C25(H25C,H25D), C34B(H34A,H34B),
 C35B(H35A,H35B), C33(H33C,H33D), C34(H34C,H34D), C35(H35C,H35D), C27(H27C,
 H27D), C26(H26C,H26D), C22B(H22C,H22D), C23(H23C,H23D), C29B(H29A,H29B),
 C30B(H30A,H30B), C31B(H31A,H31B), C29(H29C,H29D), C30(H30C,H30D), C31(H31C,
 H31D)
5.b Aromatic/amide H refined with riding coordinates:
 C15(H15), C5(H5A), C18(H18), C16(H16), C17(H17), C8(H8), C6(H6A), C7(H7A)
5.c Idealised Me refined as rotating group:
 C28B(H28A,H28B,H28C), C36B(H36A,H36B,H36C), C36(H36D,H36E,H36F), C28(H28D,
 H28E,H28F), C24(H24A,H24B,H24C), C24B(H24D,H24E,H24F), C32B(H32A,H32B,H32C),
 C32(H32D,H32E,H32F)
5.d Boron cage BH refined with riding coordinates:
 B9(H9), B5(H5), B6(H6), B1(H1), B7(H7), B3(H3), B8(H8A), B4(H4), B10(H10)
;
_olex2_submission_special_instructions 'No special instructions were received'

loop_
_space_group_symop_operation_xyz
'x, y, z'
'-x, y+1/2, -z+1/2'
'-x, -y, -z'
'x, -y-1/2, z-1/2'

loop_
_atom_site_label
_atom_site_type_symbol
_atom_site_fract_x
_atom_site_fract_y
_atom_site_fract_z
_atom_site_U_iso_or_equiv
_atom_site_adp_type
_atom_site_occupancy
_atom_site_site_symmetry_order
_atom_site_calc_flag
_atom_site_refinement_flags_posn
_atom_site_refinement_flags_adp
_atom_site_refinement_flags_occupancy
_atom_site_disorder_assembly
_atom_site_disorder_group
S1 S 0.54131(10) 0.18024(7) 0.58132(8) 0.0594(5) Uani 1 1 d . . . . .
N2 N 0.5044(3) 0.3566(3) 0.5148(3) 0.0643(12) Uani 1 1 d . . . . .
N1 N 0.3480(3) 0.1740(2) 0.6123(3) 0.0668(13) Uani 1 1 d . . . . .
O3 O 0.3641(3) 0.3790(3) 0.4182(2) 0.0913(14) Uani 1 1 d . . . . .
O2 O 0.3243(4) 0.2844(3) 0.5421(3) 0.1026(16) Uani 1 1 d . . . . .
O4 O 0.6310(4) 0.3718(3) 0.6210(3) 0.1025(16) Uani 1 1 d . . . . .
O1 O 0.3608(4) 0.0895(3) 0.7040(3) 0.1073(17) Uani 1 1 d . . . . .
N3 N 0.8845(4) 0.4187(3) 0.7827(3) 0.102(2) Uani 1 1 d D . . . .
C13 C 0.4164(5) 0.3939(3) 0.4777(4) 0.0676(16) Uani 1 1 d . . . . .
C14 C 0.4066(5) 0.4546(3) 0.5274(4) 0.0746(17) Uani 1 1 d . . . . .
C10 C 0.3307(5) 0.2534(4) 0.5970(4) 0.0770(17) Uani 1 1 d . . . . .
C3 C 0.3499(5) 0.1553(4) 0.6806(4) 0.0762(18) Uani 1 1 d . . . . .
C2 C 0.3583(4) 0.1181(3) 0.5606(4) 0.0758(18) Uani 1 1 d . . . . .
H2A H 0.329448 0.139885 0.512874 0.091 Uiso 1 1 calc R . . . .
H2B H 0.323753 0.070481 0.562180 0.091 Uiso 1 1 calc R . . . .
C11 C 0.4989(4) 0.2148(3) 0.4899(3) 0.0679(16) Uani 1 1 d . . . . .
H11A H 0.516337 0.177160 0.460672 0.082 Uiso 1 1 calc R . . . .
H11B H 0.429155 0.218584 0.471779 0.082 Uiso 1 1 calc R . . . .
C4 C 0.3345(5) 0.2289(3) 0.7127(4) 0.0741(17) Uani 1 1 d . . . . .
C9 C 0.3235(5) 0.2875(4) 0.6631(4) 0.0762(18) Uani 1 1 d . . . . .
C19 C 0.4868(5) 0.4521(3) 0.5891(4) 0.0760(18) Uani 1 1 d . . . . .
C1 C 0.4633(4) 0.0981(3) 0.5753(4) 0.0711(17) Uani 1 1 d . . . . .
H1A H 0.465546 0.063767 0.537536 0.085 Uiso 1 1 calc R . . . .
H1B H 0.488517 0.069069 0.619820 0.085 Uiso 1 1 calc R . . . .
C12 C 0.5405(5) 0.2934(3) 0.4835(3) 0.0762(18) Uani 1 1 d . . . . .
H12A H 0.610064 0.291013 0.506883 0.091 Uiso 1 1 calc R . . . .
H12B H 0.525622 0.304681 0.433336 0.091 Uiso 1 1 calc R . . . .
C20 C 0.5523(5) 0.3895(4) 0.5798(4) 0.0761(18) Uani 1 1 d . . . . .
C15 C 0.3324(6) 0.5067(4) 0.5198(4) 0.098(2) Uani 1 1 d . . . . .
H15 H 0.276998 0.507938 0.478561 0.118 Uiso 1 1 calc R . . . .
B2 B 0.6580(4) 0.1262(3) 0.5978(4) 0.0575(16) Uani 1 1 d . . . . .
B9 B 0.6747(5) 0.0731(4) 0.5271(4) 0.0707(19) Uani 1 1 d . . . . .
H9 H 0.615156 0.063669 0.475538 0.085 Uiso 1 1 calc R . . . .
B5 B 0.6786(5) 0.0221(4) 0.6071(4) 0.076(2) Uani 1 1 d . . . . .
H5 H 0.629763 -0.027696 0.601994 0.092 Uiso 1 1 calc R . . . .
C5 C 0.3301(5) 0.2453(5) 0.7787(4) 0.100(2) Uani 1 1 d . . . . .
H5A H 0.337200 0.206086 0.812381 0.121 Uiso 1 1 calc R . . . .
C18 C 0.4985(7) 0.5030(4) 0.6465(4) 0.109(3) Uani 1 1 d . . . . .
H18 H 0.553673 0.502123 0.687845 0.130 Uiso 1 1 calc R . . . .
C16 C 0.3447(8) 0.5571(5) 0.5768(6) 0.120(3) Uani 1 1 d . . . . .
H16 H 0.297366 0.594149 0.572824 0.143 Uiso 1 1 calc R . . . .
C17 C 0.4245(9) 0.5538(5) 0.6384(6) 0.121(3) Uani 1 1 d . . . . .
H17 H 0.428547 0.587190 0.675921 0.145 Uiso 1 1 calc R . . . .
C8 C 0.3068(6) 0.3656(4) 0.6771(5) 0.110(3) Uani 1 1 d . . . . .
H8 H 0.298945 0.405313 0.643789 0.132 Uiso 1 1 calc R . . . .
B6 B 0.7477(5) 0.1592(4) 0.5654(4) 0.071(2) Uani 1 1 d . . . . .
H6 H 0.744711 0.218159 0.542699 0.085 Uiso 1 1 calc R . . . .
B1 B 0.7039(5) 0.0832(4) 0.6790(4) 0.077(2) Uani 1 1 d . . . . .
H1 H 0.678483 0.082139 0.723855 0.092 Uiso 1 1 calc R . . . .
C6 C 0.3148(7) 0.3222(6) 0.7926(5) 0.125(3) Uani 1 1 d . . . . .
H6A H 0.312613 0.334999 0.836947 0.150 Uiso 1 1 calc R . . . .
B7 B 0.8490(5) 0.1020(4) 0.6170(4) 0.074(2) Uani 1 1 d . . . . .
H7 H 0.926500 0.115150 0.635370 0.088 Uiso 1 1 calc R . . . .
B3 B 0.7786(5) 0.1479(4) 0.6607(4) 0.080(2) Uani 1 1 d . . . . .
H3 H 0.808048 0.197032 0.697667 0.095 Uiso 1 1 calc R . . . .
B8 B 0.7803(5) 0.0138(5) 0.5810(5) 0.092(3) Uani 1 1 d . . . . .
H8A H 0.804607 -0.044280 0.571233 0.110 Uiso 1 1 calc R . . . .
B4 B 0.8007(5) 0.0409(5) 0.6711(4) 0.084(2) Uani 1 1 d . . . . .
H4 H 0.848000 0.005558 0.716135 0.100 Uiso 1 1 calc R . . . .
C7 C 0.3028(7) 0.3793(5) 0.7437(6) 0.127(3) Uani 1 1 d . . . . .
H7A H 0.291380 0.430015 0.755347 0.152 Uiso 1 1 calc R . . . .
B10 B 0.7871(6) 0.0862(5) 0.5298(5) 0.095(3) Uani 1 1 d . . . . .
H10 H 0.812434 0.085503 0.484941 0.115 Uiso 1 1 calc R . . . .
C21B C 0.9179(7) 0.5061(5) 0.7757(5) 0.099(3) Uani 0.666 1 d D . P A 2
H21A H 0.914490 0.537492 0.814813 0.118 Uiso 0.666 1 calc R . P A 2
H21B H 0.984317 0.505729 0.778751 0.118 Uiso 0.666 1 calc R . P A 2
C26B C 0.9868(10) 0.4100(7) 0.9163(7) 0.097(3) Uani 0.6666 1 d D . P A 2
H26A H 0.927334 0.414362 0.925077 0.117 Uiso 0.6666 1 calc R . P A 2
H26B H 1.015646 0.461612 0.920813 0.117 Uiso 0.6666 1 calc R . P A 2
C22 C 0.875010 0.573520 0.739539 0.131(3) Uani 0.3333 1 d D . P A 1
H22A H 0.936519 0.566585 0.778556 0.158 Uiso 0.3333 1 calc R . P A 1
H22B H 0.837101 0.602183 0.761540 0.158 Uiso 0.3333 1 calc R . P A 1
C27B C 1.0574(14) 0.3523(11) 0.9706(10) 0.196(3) Uani 0.6666 1 d D . P A 2
H27A H 1.026405 0.301858 0.968143 0.235 Uiso 0.6666 1 calc R . P A 2
H27B H 1.114319 0.344762 0.958976 0.235 Uiso 0.6666 1 calc R . P A 2
C33B C 0.7895(7) 0.4230(7) 0.7896(6) 0.098(3) Uani 0.6667 1 d D . P A 2
H33A H 0.741966 0.443386 0.745761 0.118 Uiso 0.6667 1 calc R . P A 2
H33B H 0.793044 0.458119 0.828366 0.118 Uiso 0.6667 1 calc R . P A 2
C28B C 1.0856(13) 0.3856(9) 1.0449(10) 0.134(5) Uani 0.6666 1 d D . P A 2
H28A H 1.112046 0.437045 1.046114 0.201 Uiso 0.6666 1 calc GR . P A 2
H28B H 1.133040 0.352385 1.078220 0.201 Uiso 0.6666 1 calc GR . P A 2
H28C H 1.029825 0.388588 1.057698 0.201 Uiso 0.6666 1 calc GR . P A 2
C25B C 0.9667(8) 0.3770(6) 0.8415(6) 0.105(3) Uani 0.6666 1 d D . P A 2
H25A H 0.950823 0.321934 0.841217 0.126 Uiso 0.6666 1 calc R . P A 2
H25B H 1.024806 0.381105 0.830905 0.126 Uiso 0.6666 1 calc R . P A 2
C21 C 0.8381(14) 0.4989(8) 0.7463(12) 0.099(3) Uani 0.3333 1 d D . P A 1
H21C H 0.800834 0.484133 0.697245 0.118 Uiso 0.3333 1 calc R . P A 1
H21D H 0.790934 0.510236 0.767598 0.118 Uiso 0.3333 1 calc R . P A 1
C23B C 0.881961 0.628761 0.718850 0.196(3) Uani 0.6667 1 d D . P A 2
H23A H 0.842891 0.649923 0.743867 0.235 Uiso 0.6667 1 calc R . P A 2
H23B H 0.948001 0.628944 0.752784 0.235 Uiso 0.6667 1 calc R . P A 2
C25 C 0.9300(18) 0.4328(12) 0.8645(9) 0.105(3) Uani 0.3333 1 d D . P A 1
H25C H 0.878524 0.450089 0.879416 0.126 Uiso 0.3333 1 calc R . P A 1
H25D H 0.974068 0.476536 0.871882 0.126 Uiso 0.3333 1 calc R . P A 1
C34B C 0.7593(14) 0.3413(10) 0.8047(11) 0.102(4) Uani 0.6667 1 d D . P A 2
H34A H 0.754791 0.305530 0.766140 0.123 Uiso 0.6667 1 calc R . P A 2
H34B H 0.805180 0.320652 0.849112 0.123 Uiso 0.6667 1 calc R . P A 2
C35B C 0.6636(15) 0.3530(12) 0.8098(18) 0.196(3) Uani 0.6667 1 d D . P A 2
H35A H 0.619974 0.371164 0.763432 0.235 Uiso 0.6667 1 calc R . P A 2
H35B H 0.670042 0.395248 0.843449 0.235 Uiso 0.6667 1 calc R . P A 2
C36B C 0.615(2) 0.2862(9) 0.8314(13) 0.184(8) Uani 0.6667 1 d D . P A 2
H36A H 0.658637 0.264322 0.875549 0.277 Uiso 0.6667 1 calc GR . P A 2
H36B H 0.598239 0.246706 0.794844 0.277 Uiso 0.6667 1 calc GR . P A 2
H36C H 0.558247 0.304634 0.837668 0.277 Uiso 0.6667 1 calc GR . P A 2
C33 C 0.8113(15) 0.3523(12) 0.7828(13) 0.098(3) Uani 0.3333 1 d D . P A 1
H33C H 0.772111 0.340812 0.733330 0.118 Uiso 0.3333 1 calc R . P A 1
H33D H 0.848647 0.305552 0.802512 0.118 Uiso 0.3333 1 calc R . P A 1
C34 C 0.743(3) 0.365(2) 0.822(2) 0.102(4) Uani 0.3333 1 d D . P A 1
H34C H 0.777694 0.343802 0.869689 0.123 Uiso 0.3333 1 calc R . P A 1
H34D H 0.743502 0.421446 0.828889 0.123 Uiso 0.3333 1 calc R . P A 1
C35 C 0.639(2) 0.342(2) 0.806(4) 0.196(3) Uani 0.3333 1 d D . P A 1
H35C H 0.616917 0.364029 0.841768 0.235 Uiso 0.3333 1 calc R . P A 1
H35D H 0.598516 0.361993 0.759650 0.235 Uiso 0.3333 1 calc R . P A 1
C36 C 0.631(4) 0.2539(19) 0.807(3) 0.184(8) Uani 0.3333 1 d D . P A 1
H36D H 0.639537 0.232783 0.765015 0.277 Uiso 0.3333 1 calc GR . P A 1
H36E H 0.568575 0.239471 0.805949 0.277 Uiso 0.3333 1 calc GR . P A 1
H36F H 0.679869 0.233336 0.848875 0.277 Uiso 0.3333 1 calc GR . P A 1
C28 C 1.097(3) 0.3371(19) 1.0410(15) 0.134(5) Uani 0.3333 1 d D . P A 1
H28D H 1.136376 0.315562 1.016963 0.201 Uiso 0.3333 1 calc GR . P A 1
H28E H 1.058604 0.296423 1.049797 0.201 Uiso 0.3333 1 calc GR . P A 1
H28F H 1.137899 0.359621 1.085740 0.201 Uiso 0.3333 1 calc GR . P A 1
C27 C 1.032(3) 0.4001(17) 0.9945(16) 0.196(3) Uani 0.3333 1 d D . P A 1
H27C H 1.068844 0.446824 0.994573 0.235 Uiso 0.3333 1 calc R . P A 1
H27D H 0.982052 0.413807 1.012689 0.235 Uiso 0.3333 1 calc R . P A 1
C26 C 0.9859(19) 0.3669(13) 0.9178(13) 0.097(3) Uani 0.3333 1 d D . P A 1
H26C H 0.941852 0.324855 0.917009 0.117 Uiso 0.3333 1 calc R . P A 1
H26D H 1.035866 0.345602 0.902999 0.117 Uiso 0.3333 1 calc R . P A 1
C22B C 0.853001 0.542689 0.703589 0.131(3) Uani 0.6666 1 d D . P A 2
H22C H 0.868109 0.522508 0.663876 0.158 Uiso 0.6666 1 calc R . P A 2
H22D H 0.785113 0.534658 0.694274 0.158 Uiso 0.6666 1 calc R . P A 2
C24 C 0.831910 0.661751 0.631921 0.196(3) Uani 0.3333 1 d D . P A 1
H24A H 0.850764 0.634205 0.597573 0.294 Uiso 0.3333 1 calc GR . P A 1
H24B H 0.832349 0.717047 0.623550 0.294 Uiso 0.3333 1 calc GR . P A 1
H24C H 0.768217 0.645772 0.627254 0.294 Uiso 0.3333 1 calc GR . P A 1
C23 C 0.904180 0.642590 0.709049 0.196(3) Uani 0.3333 1 d D . P A 1
H23C H 0.967593 0.633553 0.707630 0.235 Uiso 0.3333 1 calc R . P A 1
H23D H 0.908618 0.687322 0.739809 0.235 Uiso 0.3333 1 calc R . P A 1
C24B C 0.877390 0.687730 0.661251 0.196(3) Uani 0.6667 1 d D . P A 2
H24D H 0.900175 0.663823 0.627264 0.294 Uiso 0.6667 1 calc GR . P A 2
H24E H 0.917119 0.732015 0.682737 0.294 Uiso 0.6667 1 calc GR . P A 2
H24F H 0.811984 0.704652 0.637318 0.294 Uiso 0.6667 1 calc GR . P A 2
C29B C 0.8772(10) 0.3750(7) 0.7142(7) 0.111(4) Uani 0.6667 1 d D . P A 2
H29A H 0.859525 0.321216 0.718735 0.134 Uiso 0.6667 1 calc R . P A 2
H29B H 0.824686 0.398018 0.674602 0.134 Uiso 0.6667 1 calc R . P A 2
C30B C 0.9654(10) 0.3741(8) 0.6946(7) 0.131(3) Uani 0.6667 1 d D . P A 2
H30A H 0.982352 0.427278 0.686973 0.158 Uiso 0.6667 1 calc R . P A 2
H30B H 1.019208 0.351727 0.733574 0.158 Uiso 0.6667 1 calc R . P A 2
C31B C 0.9471(12) 0.3270(13) 0.6280(8) 0.196(3) Uani 0.6667 1 d D . P A 2
H31A H 0.902011 0.354085 0.586845 0.235 Uiso 0.6667 1 calc R . P A 2
H31B H 0.919976 0.276455 0.632085 0.235 Uiso 0.6667 1 calc R . P A 2
C29 C 0.9569(15) 0.3756(18) 0.7620(11) 0.131(11) Uani 0.3333 1 d D . P A 1
H29C H 0.974643 0.326816 0.788253 0.158 Uiso 0.3333 1 calc R . P A 1
H29D H 1.014538 0.406936 0.771610 0.158 Uiso 0.3333 1 calc R . P A 1
C30 C 0.9085(19) 0.3602(19) 0.6832(12) 0.131(3) Uani 0.3333 1 d D . P A 1
H30C H 0.891317 0.409378 0.657434 0.158 Uiso 0.3333 1 calc R . P A 1
H30D H 0.850050 0.330184 0.674025 0.158 Uiso 0.3333 1 calc R . P A 1
C31 C 0.978(3) 0.315(2) 0.6576(13) 0.196(3) Uani 0.3333 1 d D . P A 1
H31C H 0.977710 0.259417 0.668605 0.235 Uiso 0.3333 1 calc R . P A 1
H31D H 1.042879 0.334818 0.679032 0.235 Uiso 0.3333 1 calc R . P A 1
C32B C 1.0436(12) 0.3162(11) 0.6190(10) 0.196(3) Uani 0.6666 1 d D . P A 2
H32A H 1.081236 0.363062 0.633633 0.294 Uiso 0.6666 1 calc GR . P A 2
H32B H 1.032443 0.305589 0.569671 0.294 Uiso 0.6666 1 calc GR . P A 2
H32C H 1.077775 0.273118 0.647947 0.294 Uiso 0.6666 1 calc GR . P A 2
C32 C 0.934(3) 0.329(2) 0.5733(13) 0.196(3) Uani 0.3333 1 d D . P A 1
H32D H 0.872137 0.353458 0.559997 0.294 Uiso 0.3333 1 calc GR . P A 1
H32E H 0.928470 0.280400 0.548711 0.294 Uiso 0.3333 1 calc GR . P A 1
H32F H 0.976737 0.363351 0.560414 0.294 Uiso 0.3333 1 calc GR . P A 1

loop_
_atom_site_aniso_label
_atom_site_aniso_U_11
_atom_site_aniso_U_22
_atom_site_aniso_U_33
_atom_site_aniso_U_23
_atom_site_aniso_U_13
_atom_site_aniso_U_12
S1 0.0698(9) 0.0366(7) 0.0714(10) -0.0036(7) 0.0257(8) 0.0000(6)
N2 0.078(3) 0.047(3) 0.061(3) 0.009(3) 0.017(3) 0.009(2)
N1 0.076(3) 0.040(3) 0.088(4) -0.005(3) 0.035(3) 0.003(2)
O3 0.098(3) 0.095(3) 0.064(3) 0.005(3) 0.009(3) 0.021(3)
O2 0.156(5) 0.068(3) 0.108(4) 0.020(3) 0.077(4) 0.024(3)
O4 0.109(4) 0.088(4) 0.083(3) -0.001(3) 0.003(3) -0.006(3)
O1 0.142(4) 0.061(3) 0.124(4) 0.025(3) 0.054(4) 0.016(3)
N3 0.096(4) 0.096(5) 0.099(5) -0.041(4) 0.018(4) -0.032(4)
C13 0.085(4) 0.054(3) 0.060(4) 0.009(3) 0.022(3) 0.004(3)
C14 0.107(5) 0.045(3) 0.077(5) 0.005(3) 0.040(4) 0.007(3)
C10 0.088(4) 0.056(4) 0.096(5) 0.001(4) 0.043(4) 0.003(3)
C3 0.087(4) 0.058(4) 0.084(5) 0.004(4) 0.033(4) -0.001(3)
C2 0.078(4) 0.051(3) 0.104(5) -0.021(3) 0.040(4) -0.009(3)
C11 0.082(4) 0.053(3) 0.065(4) -0.007(3) 0.023(3) 0.009(3)
C4 0.095(5) 0.054(4) 0.073(4) 0.007(3) 0.030(4) 0.003(3)
C9 0.086(4) 0.058(4) 0.091(5) -0.012(4) 0.041(4) -0.002(3)
C19 0.113(5) 0.041(3) 0.077(5) -0.007(3) 0.038(4) -0.011(3)
C1 0.074(4) 0.042(3) 0.098(5) -0.008(3) 0.034(3) -0.005(3)
C12 0.099(5) 0.054(3) 0.080(5) 0.006(3) 0.038(4) 0.012(3)
C20 0.098(5) 0.052(4) 0.064(5) 0.008(4) 0.013(4) -0.004(4)
C15 0.126(6) 0.063(4) 0.112(6) 0.008(4) 0.052(5) 0.030(4)
B2 0.062(4) 0.035(3) 0.072(5) -0.001(3) 0.022(3) 0.002(3)
B9 0.077(5) 0.057(4) 0.075(5) -0.004(4) 0.024(4) 0.011(3)
B5 0.073(4) 0.038(3) 0.112(6) 0.005(4) 0.026(4) -0.001(3)
C5 0.125(6) 0.108(6) 0.066(5) -0.004(5) 0.032(4) -0.009(5)
C18 0.173(8) 0.056(4) 0.094(6) -0.018(4) 0.046(6) -0.020(5)
C16 0.174(9) 0.052(4) 0.162(9) -0.002(6) 0.096(8) 0.018(6)
C17 0.208(11) 0.048(4) 0.133(9) -0.017(5) 0.095(8) 0.001(6)
C8 0.160(7) 0.054(4) 0.146(8) -0.006(5) 0.091(7) -0.001(4)
B6 0.065(4) 0.055(4) 0.090(5) 0.018(4) 0.024(4) 0.002(3)
B1 0.088(5) 0.058(4) 0.083(5) 0.010(4) 0.031(4) 0.001(4)
C6 0.174(9) 0.114(7) 0.097(7) -0.035(6) 0.062(6) -0.017(7)
B7 0.063(4) 0.059(4) 0.096(6) 0.007(4) 0.026(4) 0.000(3)
B3 0.082(5) 0.059(4) 0.085(6) -0.015(4) 0.017(4) -0.013(4)
B8 0.071(5) 0.081(5) 0.117(7) -0.026(5) 0.026(5) 0.014(4)
B4 0.074(5) 0.073(5) 0.086(6) 0.021(5) 0.010(4) 0.005(4)
C7 0.192(10) 0.078(6) 0.137(8) -0.031(6) 0.093(8) 0.002(6)
B10 0.087(6) 0.103(7) 0.095(6) 0.011(6) 0.032(5) 0.024(5)
C21B 0.088(7) 0.093(7) 0.107(8) -0.043(6) 0.027(6) -0.034(6)
C26B 0.106(7) 0.063(8) 0.120(8) -0.017(9) 0.039(6) -0.011(8)
C22 0.180(9) 0.103(7) 0.106(7) -0.029(5) 0.046(7) -0.062(6)
C27B 0.178(6) 0.213(7) 0.177(7) 0.039(6) 0.044(6) -0.049(5)
C33B 0.086(7) 0.117(9) 0.101(7) -0.030(7) 0.044(6) -0.007(6)
C28B 0.118(9) 0.128(15) 0.167(12) 0.004(13) 0.067(8) 0.013(12)
C25B 0.104(8) 0.076(7) 0.135(10) 0.003(7) 0.044(7) -0.011(6)
C21 0.088(7) 0.093(7) 0.107(8) -0.043(6) 0.027(6) -0.034(6)
C23B 0.178(6) 0.213(7) 0.177(7) 0.039(6) 0.044(6) -0.049(5)
C25 0.104(8) 0.076(7) 0.135(10) 0.003(7) 0.044(7) -0.011(6)
C34B 0.120(10) 0.093(13) 0.102(13) -0.033(7) 0.049(7) -0.041(9)
C35B 0.178(6) 0.213(7) 0.177(7) 0.039(6) 0.044(6) -0.049(5)
C36B 0.31(2) 0.081(13) 0.20(2) -0.034(12) 0.140(16) -0.078(16)
C33 0.086(7) 0.117(9) 0.101(7) -0.030(7) 0.044(6) -0.007(6)
C34 0.120(10) 0.093(13) 0.102(13) -0.033(7) 0.049(7) -0.041(9)
C35 0.178(6) 0.213(7) 0.177(7) 0.039(6) 0.044(6) -0.049(5)
C36 0.31(2) 0.081(13) 0.20(2) -0.034(12) 0.140(16) -0.078(16)
C28 0.118(9) 0.128(15) 0.167(12) 0.004(13) 0.067(8) 0.013(12)
C27 0.178(6) 0.213(7) 0.177(7) 0.039(6) 0.044(6) -0.049(5)
C26 0.106(7) 0.063(8) 0.120(8) -0.017(9) 0.039(6) -0.011(8)
C22B 0.180(9) 0.103(7) 0.106(7) -0.029(5) 0.046(7) -0.062(6)
C24 0.178(6) 0.213(7) 0.177(7) 0.039(6) 0.044(6) -0.049(5)
C23 0.178(6) 0.213(7) 0.177(7) 0.039(6) 0.044(6) -0.049(5)
C24B 0.178(6) 0.213(7) 0.177(7) 0.039(6) 0.044(6) -0.049(5)
C29B 0.136(11) 0.092(8) 0.126(12) -0.022(9) 0.073(10) -0.045(8)
C30B 0.180(9) 0.103(7) 0.106(7) -0.029(5) 0.046(7) -0.062(6)
C31B 0.178(6) 0.213(7) 0.177(7) 0.039(6) 0.044(6) -0.049(5)
C29 0.089(17) 0.22(4) 0.081(18) -0.03(2) 0.027(15) 0.00(2)
C30 0.180(9) 0.103(7) 0.106(7) -0.029(5) 0.046(7) -0.062(6)
C31 0.178(6) 0.213(7) 0.177(7) 0.039(6) 0.044(6) -0.049(5)
C32B 0.178(6) 0.213(7) 0.177(7) 0.039(6) 0.044(6) -0.049(5)
C32 0.178(6) 0.213(7) 0.177(7) 0.039(6) 0.044(6) -0.049(5)

loop_
_atom_type_symbol
_atom_type_description
_atom_type_scat_dispersion_real
_atom_type_scat_dispersion_imag
_atom_type_scat_source
C C 0.0033 0.0016 'International Tables Vol C Tables 4.2.6.8 and 6.1.1.4'
H H 0.0000 0.0000 'International Tables Vol C Tables 4.2.6.8 and 6.1.1.4'
B B 0.0013 0.0007 'International Tables Vol C Tables 4.2.6.8 and 6.1.1.4'
N N 0.0061 0.0033 'International Tables Vol C Tables 4.2.6.8 and 6.1.1.4'
O O 0.0106 0.0060 'International Tables Vol C Tables 4.2.6.8 and 6.1.1.4'
S S 0.1246 0.1234 'International Tables Vol C Tables 4.2.6.8 and 6.1.1.4'

loop_
_geom_angle_atom_site_label_1
_geom_angle_atom_site_label_2
_geom_angle_atom_site_label_3
_geom_angle
_geom_angle_site_symmetry_1
_geom_angle_site_symmetry_3
C11 S1 B2 107.0(3) . .
C1 S1 C11 102.2(3) . .
C1 S1 B2 99.4(3) . .
C13 N2 C12 122.2(5) . .
C20 N2 C13 112.4(5) . .
C20 N2 C12 125.3(5) . .
C10 N1 C3 111.9(5) . .
C10 N1 C2 122.6(5) . .
C3 N1 C2 125.4(5) . .
C33B N3 C21B 107.7(7) . .
C33B N3 C25B 118.2(8) . .
C33B N3 C29B 110.8(7) . .
C25B N3 C21B 108.4(6) . .
C25B N3 C29B 103.9(8) . .
C25 N3 C21 107.6(12) . .
C25 N3 C33 98.2(13) . .
C33 N3 C21 116.0(12) . .
C29B N3 C21B 107.3(7) . .
C29 N3 C21 122.5(15) . .
C29 N3 C25 107.1(13) . .
C29 N3 C33 102.7(16) . .
N2 C13 C14 105.4(5) . .
O3 C13 N2 125.1(6) . .
O3 C13 C14 129.5(6) . .
C19 C14 C13 108.5(6) . .
C19 C14 C15 121.1(6) . .
C15 C14 C13 130.4(7) . .
N1 C10 C9 104.6(6) . .
O2 C10 N1 125.5(6) . .
O2 C10 C9 130.0(6) . .
N1 C3 C4 106.6(5) . .
O1 C3 N1 123.2(6) . .
O1 C3 C4 130.2(7) . .
N1 C2 H2A 109.1 . .
N1 C2 H2B 109.1 . .
N1 C2 C1 112.4(5) . .
H2A C2 H2B 107.9 . .
C1 C2 H2A 109.1 . .
C1 C2 H2B 109.1 . .
S1 C11 H11A 109.2 . .
S1 C11 H11B 109.2 . .
H11A C11 H11B 107.9 . .
C12 C11 S1 112.2(4) . .
C12 C11 H11A 109.2 . .
C12 C11 H11B 109.2 . .
C9 C4 C3 107.5(6) . .
C9 C4 C5 120.8(6) . .
C5 C4 C3 131.7(7) . .
C4 C9 C10 109.4(5) . .
C4 C9 C8 121.9(6) . .
C8 C9 C10 128.7(7) . .
C14 C19 C20 107.5(6) . .
C14 C19 C18 121.8(7) . .
C18 C19 C20 130.7(7) . .
S1 C1 H1A 108.4 . .
S1 C1 H1B 108.4 . .
C2 C1 S1 115.6(4) . .
C2 C1 H1A 108.4 . .
C2 C1 H1B 108.4 . .
H1A C1 H1B 107.4 . .
N2 C12 C11 113.4(5) . .
N2 C12 H12A 108.9 . .
N2 C12 H12B 108.9 . .
C11 C12 H12A 108.9 . .
C11 C12 H12B 108.9 . .
H12A C12 H12B 107.7 . .
N2 C20 C19 106.2(6) . .
O4 C20 N2 126.4(7) . .
O4 C20 C19 127.5(7) . .
C14 C15 H15 121.7 . .
C14 C15 C16 116.7(8) . .
C16 C15 H15 121.7 . .
B9 B2 S1 120.1(4) . .
B9 B2 B5 60.8(4) . .
B9 B2 B6 61.6(4) . .
B9 B2 B3 105.4(5) . .
B5 B2 S1 127.7(4) . .
B5 B2 B3 92.4(4) . .
B6 B2 S1 123.3(4) . .
B6 B2 B5 103.2(4) . .
B6 B2 B3 60.3(4) . .
B1 B2 S1 113.6(4) . .
B1 B2 B9 115.2(5) . .
B1 B2 B5 58.5(4) . .
B1 B2 B6 113.6(5) . .
B1 B2 B3 58.1(4) . .
B3 B2 S1 129.4(4) . .
B2 B9 H9 121.6 . .
B2 B9 B5 60.2(4) . .
B2 B9 B6 59.3(4) . .
B2 B9 B8 98.6(5) . .
B5 B9 H9 121.1 . .
B5 B9 B6 101.2(5) . .
B5 B9 B8 58.3(4) . .
B6 B9 H9 131.7 . .
B6 B9 B8 86.9(5) . .
B8 B9 H9 133.7 . .
B10 B9 B2 109.8(6) . .
B10 B9 H9 120.2 . .
B10 B9 B5 109.4(6) . .
B10 B9 B6 56.1(4) . .
B10 B9 B8 55.1(4) . .
B2 B5 B9 59.0(4) . .
B2 B5 H5 132.2 . .
B2 B5 B4 89.3(4) . .
B9 B5 H5 119.1 . .
B9 B5 B4 103.7(5) . .
B1 B5 B2 57.4(4) . .
B1 B5 B9 112.5(5) . .
B1 B5 H5 118.9 . .
B1 B5 B8 110.5(5) . .
B1 B5 B4 56.4(4) . .
B8 B5 B2 100.2(5) . .
B8 B5 B9 61.9(4) . .
B8 B5 H5 121.2 . .
B8 B5 B4 59.1(4) . .
B4 B5 H5 130.9 . .
C4 C5 H5A 121.4 . .
C6 C5 C4 117.2(8) . .
C6 C5 H5A 121.4 . .
C19 C18 H18 121.8 . .
C17 C18 C19 116.5(8) . .
C17 C18 H18 121.8 . .
C15 C16 H16 119.1 . .
C17 C16 C15 121.9(8) . .
C17 C16 H16 119.1 . .
C18 C17 H17 119.0 . .
C16 C17 C18 122.0(9) . .
C16 C17 H17 119.0 . .
C9 C8 H8 122.3 . .
C7 C8 C9 115.4(8) . .
C7 C8 H8 122.3 . .
B2 B6 B9 59.2(4) . .
B2 B6 H6 121.4 . .
B2 B6 B3 60.7(4) . .
B9 B6 H6 129.5 . .
B7 B6 B2 101.8(5) . .
B7 B6 B9 92.9(4) . .
B7 B6 H6 129.9 . .
B7 B6 B3 59.6(4) . .
B3 B6 B9 103.9(5) . .
B3 B6 H6 119.6 . .
B10 B6 B2 110.8(5) . .
B10 B6 B9 57.3(4) . .
B10 B6 H6 118.5 . .
B10 B6 B7 58.4(4) . .
B10 B6 B3 112.7(6) . .
B2 B1 B5 64.1(4) . .
B2 B1 H1 131.4 . .
B2 B1 B3 64.7(4) . .
B5 B1 H1 130.5 . .
B3 B1 B5 99.8(6) . .
B3 B1 H1 129.7 . .
B4 B1 B2 98.7(5) . .
B4 B1 B5 65.5(5) . .
B4 B1 H1 129.9 . .
B4 B1 B3 66.6(5) . .
C5 C6 H6A 119.1 . .
C7 C6 C5 121.9(8) . .
C7 C6 H6A 119.1 . .
B6 B7 H7 130.3 . .
B6 B7 B3 61.1(4) . .
B6 B7 B8 89.4(5) . .
B6 B7 B4 102.9(5) . .
B3 B7 H7 118.9 . .
B3 B7 B8 102.2(5) . .
B3 B7 B4 61.7(4) . .
B8 B7 H7 132.2 . .
B8 B7 B4 58.4(4) . .
B4 B7 H7 120.7 . .
B10 B7 B6 57.1(4) . .
B10 B7 H7 119.3 . .
B10 B7 B3 113.0(5) . .
B10 B7 B8 55.7(5) . .
B10 B7 B4 110.1(6) . .
B2 B3 H3 132.2 . .
B2 B3 B4 88.1(4) . .
B6 B3 B2 58.9(4) . .
B6 B3 H3 121.1 . .
B6 B3 B4 101.0(5) . .
B1 B3 B2 57.2(4) . .
B1 B3 B6 111.5(5) . .
B1 B3 B7 112.0(5) . .
B1 B3 H3 118.6 . .
B1 B3 B4 56.0(4) . .
B7 B3 B2 100.4(5) . .
B7 B3 B6 59.3(4) . .
B7 B3 H3 120.6 . .
B7 B3 B4 60.7(4) . .
B4 B3 H3 131.8 . .
B9 B8 H8A 130.9 . .
B5 B8 B9 59.8(4) . .
B5 B8 B7 103.6(5) . .
B5 B8 H8A 119.8 . .
B7 B8 B9 90.8(5) . .
B7 B8 H8A 130.2 . .
B4 B8 B9 104.1(5) . .
B4 B8 B5 61.7(5) . .
B4 B8 B7 61.4(4) . .
B4 B8 H8A 118.2 . .
B10 B8 B9 57.0(5) . .
B10 B8 B5 112.5(6) . .
B10 B8 B7 57.8(5) . .
B10 B8 H8A 117.9 . .
B10 B8 B4 114.7(6) . .
B5 B4 B7 100.9(5) . .
B5 B4 B3 90.2(5) . .
B5 B4 H4 130.7 . .
B1 B4 B5 58.1(4) . .
B1 B4 B7 110.6(5) . .
B1 B4 B3 57.5(4) . .
B1 B4 B8 112.2(5) . .
B1 B4 H4 118.2 . .
B7 B4 B3 57.6(4) . .
B7 B4 H4 121.8 . .
B3 B4 H4 131.8 . .
B8 B4 B5 59.2(4) . .
B8 B4 B7 60.2(5) . .
B8 B4 B3 100.6(5) . .
B8 B4 H4 120.8 . .
C8 C7 H7A 118.6 . .
C6 C7 C8 122.9(7) . .
C6 C7 H7A 118.6 . .
B9 B10 B7 102.4(6) . .
B9 B10 H10 128.0 . .
B6 B10 B9 66.6(5) . .
B6 B10 B7 64.6(5) . .
B6 B10 H10 130.5 . .
B7 B10 H10 129.6 . .
B8 B10 B9 67.9(5) . .
B8 B10 B6 100.5(6) . .
B8 B10 B7 66.5(5) . .
B8 B10 H10 129.0 . .
N3 C21B H21A 109.5 . .
N3 C21B H21B 109.5 . .
H21A C21B H21B 108.1 . .
C22B C21B N3 110.6(6) . .
C22B C21B H21A 109.5 . .
C22B C21B H21B 109.5 . .
H26A C26B H26B 108.6 . .
C27B C26B H26A 110.3 . .
C27B C26B H26B 110.3 . .
C25B C26B H26A 110.3 . .
C25B C26B H26B 110.3 . .
C25B C26B C27B 107.0(11) . .
H22A C22 H22B 103.3 . .
C21 C22 H22A 95.6 . .
C21 C22 H22B 95.6 . .
C21 C22 C23 161.8(9) . .
C23 C22 H22A 95.6 . .
C23 C22 H22B 95.6 . .
C26B C27B H27A 109.9 . .
C26B C27B H27B 109.9 . .
H27A C27B H27B 108.3 . .
C28B C27B C26B 109.0(16) . .
C28B C27B H27A 109.9 . .
C28B C27B H27B 109.9 . .
N3 C33B H33A 109.7 . .
N3 C33B H33B 109.7 . .
N3 C33B C34B 109.7(10) . .
H33A C33B H33B 108.2 . .
C34B C33B H33A 109.7 . .
C34B C33B H33B 109.7 . .
C27B C28B H28A 109.5 . .
C27B C28B H28B 109.5 . .
C27B C28B H28C 109.5 . .
H28A C28B H28B 109.5 . .
H28A C28B H28C 109.5 . .
H28B C28B H28C 109.5 . .
N3 C25B H25A 108.9 . .
N3 C25B H25B 108.9 . .
C26B C25B N3 113.6(9) . .
C26B C25B H25A 108.9 . .
C26B C25B H25B 108.9 . .
H25A C25B H25B 107.7 . .
N3 C21 H21C 103.5 . .
N3 C21 H21D 103.5 . .
C22 C21 N3 134.7(14) . .
C22 C21 H21C 103.5 . .
C22 C21 H21D 103.5 . .
H21C C21 H21D 105.3 . .
H23A C23B H23B 106.5 . .
C22B C23B H23A 106.4 . .
C22B C23B H23B 106.4 . .
C24B C23B H23A 106.4 . .
C24B C23B H23B 106.4 . .
C24B C23B C22B 123.680(3) . .
N3 C25 H25C 106.8 . .
N3 C25 H25D 106.8 . .
N3 C25 C26 122.0(17) . .
H25C C25 H25D 106.7 . .
C26 C25 H25C 106.8 . .
C26 C25 H25D 106.8 . .
C33B C34B H34A 110.8 . .
C33B C34B H34B 110.8 . .
H34A C34B H34B 108.9 . .
C35B C34B C33B 104.7(13) . .
C35B C34B H34A 110.8 . .
C35B C34B H34B 110.8 . .
C34B C35B H35A 107.4 . .
C34B C35B H35B 107.4 . .
C34B C35B C36B 119.8(17) . .
H35A C35B H35B 106.9 . .
C36B C35B H35A 107.4 . .
C36B C35B H35B 107.4 . .
C35B C36B H36A 109.5 . .
C35B C36B H36B 109.5 . .
C35B C36B H36C 109.5 . .
H36A C36B H36B 109.5 . .
H36A C36B H36C 109.5 . .
H36B C36B H36C 109.5 . .
N3 C33 H33C 107.4 . .
N3 C33 H33D 107.4 . .
H33C C33 H33D 106.9 . .
C34 C33 N3 119.6(18) . .
C34 C33 H33C 107.4 . .
C34 C33 H33D 107.4 . .
C33 C34 H34C 104.1 . .
C33 C34 H34D 104.1 . .
H34C C34 H34D 105.5 . .
C35 C34 C33 133(4) . .
C35 C34 H34C 104.1 . .
C35 C34 H34D 104.1 . .
C34 C35 H35C 109.7 . .
C34 C35 H35D 109.7 . .
H35C C35 H35D 108.2 . .
C36 C35 C34 109.7(19) . .
C36 C35 H35C 109.7 . .
C36 C35 H35D 109.7 . .
C35 C36 H36D 109.5 . .
C35 C36 H36E 109.5 . .
C35 C36 H36F 109.5 . .
H36D C36 H36E 109.5 . .
H36D C36 H36F 109.5 . .
H36E C36 H36F 109.5 . .
H28D C28 H28E 109.5 . .
H28D C28 H28F 109.5 . .
H28E C28 H28F 109.5 . .
C27 C28 H28D 109.5 . .
C27 C28 H28E 109.5 . .
C27 C28 H28F 109.5 . .
C28 C27 H27C 110.2 . .
C28 C27 H27D 110.2 . .
C28 C27 C26 107.5(16) . .
H27C C27 H27D 108.5 . .
C26 C27 H27C 110.2 . .
C26 C27 H27D 110.2 . .
C25 C26 H26C 109.6 . .
C25 C26 H26D 109.6 . .
C27 C26 C25 110.3(19) . .
C27 C26 H26C 109.6 . .
C27 C26 H26D 109.6 . .
H26C C26 H26D 108.1 . .
C21B C22B H22C 111.8 . .
C21B C22B H22D 111.8 . .
C23B C22B C21B 99.7(3) . .
C23B C22B H22C 111.8 . .
C23B C22B H22D 111.8 . .
H22C C22B H22D 109.6 . .
H24A C24 H24B 109.5 . .
H24A C24 H24C 109.5 . .
H24B C24 H24C 109.5 . .
C23 C24 H24A 109.5 . .
C23 C24 H24B 109.5 . .
C23 C24 H24C 109.5 . .
C22 C23 C24 112.366(3) . .
C22 C23 H23C 109.1 . .
C22 C23 H23D 109.1 . .
C24 C23 H23C 109.1 . .
C24 C23 H23D 109.1 . .
H23C C23 H23D 107.9 . .
C23B C24B H24D 109.5 . .
C23B C24B H24E 109.5 . .
C23B C24B H24F 109.5 . .
H24D C24B H24E 109.5 . .
H24D C24B H24F 109.5 . .
H24E C24B H24F 109.5 . .
N3 C29B H29A 108.0 . .
N3 C29B H29B 108.0 . .
H29A C29B H29B 107.2 . .
C30B C29B N3 117.4(10) . .
C30B C29B H29A 108.0 . .
C30B C29B H29B 108.0 . .
C29B C30B H30A 109.5 . .
C29B C30B H30B 109.5 . .
H30A C30B H30B 108.1 . .
C31B C30B C29B 110.5(10) . .
C31B C30B H30A 109.5 . .
C31B C30B H30B 109.5 . .
C30B C31B H31A 110.2 . .
C30B C31B H31B 110.2 . .
C30B C31B C32B 107.6(12) . .
H31A C31B H31B 108.5 . .
C32B C31B H31A 110.2 . .
C32B C31B H31B 110.2 . .
N3 C29 H29C 110.7 . .
N3 C29 H29D 110.7 . .
N3 C29 C30 105.4(16) . .
H29C C29 H29D 108.8 . .
C30 C29 H29C 110.7 . .
C30 C29 H29D 110.7 . .
C29 C30 H30C 109.9 . .
C29 C30 H30D 109.9 . .
C29 C30 C31 108.9(16) . .
H30C C30 H30D 108.3 . .
C31 C30 H30C 109.9 . .
C31 C30 H30D 109.9 . .
C30 C31 H31C 111.2 . .
C30 C31 H31D 111.2 . .
C30 C31 C32 102.7(16) . .
H31C C31 H31D 109.2 . .
C32 C31 H31C 111.2 . .
C32 C31 H31D 111.2 . .
C31B C32B H32A 109.5 . .
C31B C32B H32B 109.5 . .
C31B C32B H32C 109.5 . .
H32A C32B H32B 109.5 . .
H32A C32B H32C 109.5 . .
H32B C32B H32C 109.5 . .
C31 C32 H32D 109.5 . .
C31 C32 H32E 109.5 . .
C31 C32 H32F 109.5 . .
H32D C32 H32E 109.5 . .
H32D C32 H32F 109.5 . .
H32E C32 H32F 109.5 . .

loop_
_geom_bond_atom_site_label_1
_geom_bond_atom_site_label_2
_geom_bond_distance
_geom_bond_site_symmetry_2
S1 C11 1.808(6) .
S1 C1 1.799(5) .
S1 B2 1.890(6) .
N2 C13 1.401(7) .
N2 C12 1.450(7) .
N2 C20 1.359(8) .
N1 C10 1.394(8) .
N1 C3 1.401(8) .
N1 C2 1.461(7) .
O3 C13 1.191(7) .
O2 C10 1.196(7) .
O4 C20 1.200(7) .
O1 C3 1.206(7) .
N3 C21B 1.596(10) .
N3 C33B 1.477(10) .
N3 C25B 1.530(11) .
N3 C21 1.586(14) .
N3 C25 1.549(17) .
N3 C33 1.577(16) .
N3 C29B 1.534(11) .
N3 C29 1.489(13) .
C13 C14 1.485(8) .
C14 C19 1.370(9) .
C14 C15 1.386(9) .
C10 C9 1.493(9) .
C3 C4 1.470(9) .
C2 H2A 0.9700 .
C2 H2B 0.9700 .
C2 C1 1.522(8) .
C11 H11A 0.9700 .
C11 H11B 0.9700 .
C11 C12 1.504(8) .
C4 C9 1.378(8) .
C4 C5 1.383(9) .
C9 C8 1.404(9) .
C19 C20 1.506(9) .
C19 C18 1.404(9) .
C1 H1A 0.9700 .
C1 H1B 0.9700 .
C12 H12A 0.9700 .
C12 H12B 0.9700 .
C15 H15 0.9300 .
C15 C16 1.390(11) .
B2 B9 1.781(9) .
B2 B5 1.803(8) .
B2 B6 1.783(9) .
B2 B1 1.688(10) .
B2 B3 1.816(10) .
B9 H9 1.1000 .
B9 B5 1.813(11) .
B9 B6 1.824(10) .
B9 B8 1.850(10) .
B9 B10 1.673(11) .
B5 H5 1.1000 .
B5 B1 1.709(11) .
B5 B8 1.785(11) .
B5 B4 1.830(10) .
C5 H5A 0.9300 .
C5 C6 1.380(11) .
C18 H18 0.9300 .
C18 C17 1.367(12) .
C16 H16 0.9300 .
C16 C17 1.366(12) .
C17 H17 0.9300 .
C8 H8 0.9300 .
C8 C7 1.384(11) .
B6 H6 1.1000 .
B6 B7 1.777(10) .
B6 B3 1.808(11) .
B6 B10 1.651(11) .
B1 H1 1.1000 .
B1 B3 1.705(10) .
B1 B4 1.676(11) .
C6 H6A 0.9300 .
C6 C7 1.349(11) .
B7 H7 1.1000 .
B7 B3 1.781(11) .
B7 B8 1.816(11) .
B7 B4 1.837(11) .
B7 B10 1.674(12) .
B3 H3 1.1000 .
B3 B4 1.856(11) .
B8 H8A 1.1000 .
B8 B4 1.783(12) .
B8 B10 1.636(12) .
B4 H4 1.1000 .
C7 H7A 0.9300 .
B10 H10 1.1000 .
C21B H21A 0.9700 .
C21B H21B 0.9700 .
C21B C22B 1.547(9) .
C26B H26A 0.9700 .
C26B H26B 0.9700 .
C26B C27B 1.559(12) .
C26B C25B 1.528(13) .
C22 H22A 0.9700 .
C22 H22B 0.9700 .
C22 C21 1.415(11) .
C22 C23 1.46811(7) .
C27B H27A 0.9700 .
C27B H27B 0.9700 .
C27B C28B 1.506(15) .
C33B H33A 0.9700 .
C33B H33B 0.9700 .
C33B C34B 1.530(19) .
C28B H28A 0.9600 .
C28B H28B 0.9600 .
C28B H28C 0.9600 .
C25B H25A 0.9700 .
C25B H25B 0.9700 .
C21 H21C 0.9700 .
C21 H21D 0.9700 .
C23B H23A 0.9700 .
C23B H23B 0.9700 .
C23B C22B 1.53143(9) .
C23B C24B 1.51768(7) .
C25 H25C 0.9700 .
C25 H25D 0.9700 .
C25 C26 1.565(17) .
C34B H34A 0.9700 .
C34B H34B 0.9700 .
C34B C35B 1.483(16) .
C35B H35A 0.9700 .
C35B H35B 0.9700 .
C35B C36B 1.498(13) .
C36B H36A 0.9600 .
C36B H36B 0.9600 .
C36B H36C 0.9600 .
C33 H33C 0.9700 .
C33 H33D 0.9700 .
C33 C34 1.522(18) .
C34 H34C 0.9700 .
C34 H34D 0.9700 .
C34 C35 1.520(19) .
C35 H35C 0.9700 .
C35 H35D 0.9700 .
C35 C36 1.507(19) .
C36 H36D 0.9600 .
C36 H36E 0.9600 .
C36 H36F 0.9600 .
C28 H28D 0.9600 .
C28 H28E 0.9600 .
C28 H28F 0.9600 .
C28 C27 1.521(19) .
C27 H27C 0.9700 .
C27 H27D 0.9700 .
C27 C26 1.548(14) .
C26 H26C 0.9700 .
C26 H26D 0.9700 .
C22B H22C 0.9700 .
C22B H22D 0.9700 .
C24 H24A 0.9600 .
C24 H24B 0.9600 .
C24 H24C 0.9600 .
C24 C23 1.56258(11) .
C23 H23C 0.9700 .
C23 H23D 0.9700 .
C24B H24D 0.9600 .
C24B H24E 0.9600 .
C24B H24F 0.9600 .
C29B H29A 0.9700 .
C29B H29B 0.9700 .
C29B C30B 1.509(11) .
C30B H30A 0.9700 .
C30B H30B 0.9700 .
C30B C31B 1.499(12) .
C31B H31A 0.9700 .
C31B H31B 0.9700 .
C31B C32B 1.527(15) .
C29 H29C 0.9700 .
C29 H29D 0.9700 .
C29 C30 1.503(14) .
C30 H30C 0.9700 .
C30 H30D 0.9700 .
C30 C31 1.526(19) .
C31 H31C 0.9700 .
C31 H31D 0.9700 .
C31 C32 1.596(18) .
C32B H32A 0.9600 .
C32B H32B 0.9600 .
C32B H32C 0.9600 .
C32 H32D 0.9600 .
C32 H32E 0.9600 .
C32 H32F 0.9600 .
